data_7028045
loop_
_publ_author_name
'He, Yingxia'
'McGowan, Patrick C.'
'Abboud, Khalil A.'
'McElwee-White, Lisa'

_publ_section_title
;
 Oxidation of the zwitterionic tungsten amide (OC)5WNPhNPhC(OMe)Ph with
 Br2 and PCl5. Formation of [(PhN)W(CO)2X2]2 and (PhN)W(CO)2X2L
 (X&#x2005;=&#x2005;Br or Cl; L&#x2005;=&#x2005;MeCN, Me3C6H2NH2 and
 i-BuNH2)
;
_journal_issue 20
_journal_name_full 'Journal of the Chemical Society, Dalton Transactions'
_journal_page_first 3373
_journal_paper_doi 10.1039/a803989e
_journal_year 1998
_chemical_formula_sum 'C16 H10 Br4 N2 O4 W2'
_chemical_formula_weight 981.60
_chemical_name_systematic
; 
 ? 
;
_space_group_IT_number 14
_symmetry_cell_setting monoclinic
_symmetry_space_group_name_Hall '-P 2yn'
_symmetry_space_group_name_H-M 'P 1 21/n 1'
_atom_sites_solution_hydrogens geom
_atom_sites_solution_primary direct
_atom_sites_solution_secondary difmap
_audit_creation_method SHELXL-97
_cell_angle_alpha 90.00
_cell_angle_beta 95.0790(1)
_cell_angle_gamma 90.00
_cell_formula_units_Z 2
_cell_length_a 7.1118(1)
_cell_length_b 10.492
_cell_length_c 15.7374(1)
_cell_measurement_reflns_used 5919
_cell_measurement_temperature 173(2)
_cell_measurement_theta_max 27.5
_cell_measurement_theta_min 2.34
_cell_volume 1169.667(18)
_computing_cell_refinement 'Siemens SMART & SAINT, (Siemens, 1995)'
_computing_data_collection 'Siemens SMART, (Siemens, 1995)'
_computing_data_reduction 'Siemens SHELXTL5, (Sheldrick, 1995)'
_computing_molecular_graphics 'Siemens SHELXTL5'
_computing_publication_material SHELXL-97
_computing_structure_refinement SHELXL-97
_computing_structure_solution 'SHELXL-97, (Sheldrick, 1997)'
_diffrn_ambient_temperature 173(2)
_diffrn_measurement_method '\w scans'
_diffrn_radiation_monochromator graphite
_diffrn_radiation_source 'normal-focus sealed tube'
_diffrn_radiation_type MoK\a
_diffrn_radiation_wavelength 0.71073
_diffrn_reflns_av_R_equivalents 0.0411
_diffrn_reflns_av_sigmaI/netI 0.0316
_diffrn_reflns_limit_h_max 9
_diffrn_reflns_limit_h_min -8
_diffrn_reflns_limit_k_max 9
_diffrn_reflns_limit_k_min -13
_diffrn_reflns_limit_l_max 20
_diffrn_reflns_limit_l_min -14
_diffrn_reflns_number 7674
_diffrn_reflns_theta_max 27.50
_diffrn_reflns_theta_min 2.34
_exptl_absorpt_coefficient_mu 16.682
_exptl_absorpt_correction_T_max 0.1457
_exptl_absorpt_correction_T_min 0.0590
_exptl_absorpt_correction_type integration
_exptl_crystal_colour Red
_exptl_crystal_density_diffrn 2.787
_exptl_crystal_density_method 'not measured'
_exptl_crystal_description Blocks
_exptl_crystal_F_000 880
_exptl_crystal_size_max 0.24
_exptl_crystal_size_mid 0.23
_exptl_crystal_size_min 0.15
_refine_diff_density_max 2.674
_refine_diff_density_min -1.898
_refine_diff_density_rms 0.285
_refine_ls_extinction_coef 0.0014(2)
_refine_ls_extinction_expression Fc^*^=kFc[1+0.001xFc^2^\l^3^/sin(2\q)]^-1/4^
_refine_ls_extinction_method SHELXL-97
_refine_ls_goodness_of_fit_ref 1.227
_refine_ls_hydrogen_treatment constr
_refine_ls_matrix_type full
_refine_ls_number_parameters 128
_refine_ls_number_reflns 2685
_refine_ls_number_restraints 0
_refine_ls_restrained_S_all 1.227
_refine_ls_R_factor_all 0.0558
_refine_ls_R_factor_gt 0.0490
_refine_ls_shift/su_max 0.001
_refine_ls_shift/su_mean 0.000
_refine_ls_structure_factor_coef Fsqd
_refine_ls_weighting_details 'w=1/[\s^2^(Fo^2^)+(0.0329P)^2^+32.2400P] where P=(Fo^2^+2Fc^2^)/3'
_refine_ls_weighting_scheme calc
_refine_ls_wR_factor_gt 0.1253
_refine_ls_wR_factor_ref 0.1278
_reflns_number_gt 2423
_reflns_number_total 2685
_reflns_threshold_expression >2sigma(I)
_cod_data_source_file e803989sup1.cif
_cod_data_source_block 9
_cod_depositor_comments
;
The following automatic conversions were performed:

'_symmetry_cell_setting' value 'Monoclinic' changed to 'monoclinic'
according to /home/saulius/struct/CIF-dictionaries/cif_core.dic
dictionary named 'cif_core.dic' version 2.4.2 from 2011-04-26.

Automatic conversion script
Id: cif_fix_values 1891 2012-01-12 08:04:46Z andrius 

The following automatic conversions were performed:

'_refine_ls_weighting_scheme' value 'calc
w=1/[\s^2^(Fo^2^)+(0.0329P)^2^+32.2400P] where P=(Fo^2^+2Fc^2^)/3'
was changed to 'calc'. New tag '_refine_ls_weighting_details' was
created. The value of the new tag was set to
'w=1/[\s^2^(Fo^2^)+(0.0329P)^2^+32.2400P] where P=(Fo^2^+2Fc^2^)/3'.

Automatic conversion script
Id: cif_fix_values 3143 2015-03-26 13:38:13Z robertas 
;
_cod_original_cell_volume 1169.66(2)
_cod_original_sg_symbol_H-M P2(1)/n
_cod_database_code 7028045

loop_
_symmetry_equiv_pos_as_xyz
'x, y, z'
'-x+1/2, y+1/2, -z+1/2'
'-x, -y, -z'
'x-1/2, -y-1/2, z-1/2'

loop_
_atom_site_label
_atom_site_type_symbol
_atom_site_fract_x
_atom_site_fract_y
_atom_site_fract_z
_atom_site_U_iso_or_equiv
_atom_site_adp_type
_atom_site_occupancy
_atom_site_calc_flag
_atom_site_refinement_flags
W W 0.11476(7) 0.60282(5) 0.60199(3) 0.02821(18) Uani 1 d .
Br1 Br 0.23283(14) 0.44615(10) 0.47964(7) 0.0237(2) Uani 1 d .
Br2 Br 0.07232(18) 0.40224(12) 0.70325(7) 0.0313(3) Uani 1 d .
N1 N 0.1604(13) 0.7473(10) 0.5513(6) 0.028(2) Uani 1 d .
C1 C 0.2040(15) 0.8606(12) 0.5145(8) 0.030(2) Uani 1 d .
C2 C 0.2313(19) 0.8652(14) 0.4279(9) 0.039(3) Uani 1 d .
H2 H 0.2208 0.7899 0.3944 0.047 Uiso 1 calc R
C3 C 0.2736(19) 0.9794(15) 0.3914(9) 0.043(3) Uani 1 d .
H3 H 0.2910 0.9832 0.3323 0.052 Uiso 1 calc R
C4 C 0.2910(17) 1.0903(13) 0.4410(9) 0.038(3) Uani 1 d .
H4 H 0.3223 1.1690 0.4158 0.045 Uiso 1 calc R
C5 C 0.2626(19) 1.0851(13) 0.5262(10) 0.041(3) Uani 1 d .
H5 H 0.2728 1.1611 0.5591 0.050 Uiso 1 calc R
C6 C 0.2197(19) 0.9720(13) 0.5653(9) 0.037(3) Uani 1 d .
H6 H 0.2014 0.9692 0.6244 0.045 Uiso 1 calc R
O7 O -0.0547(15) 0.7540(11) 0.7516(7) 0.053(3) Uani 1 d .
C7 C 0.0047(19) 0.6977(13) 0.7002(8) 0.037(3) Uani 1 d .
O8 O 0.5194(16) 0.6105(12) 0.7034(8) 0.059(3) Uani 1 d .
C8 C 0.3723(19) 0.6063(14) 0.6687(8) 0.037(3) Uani 1 d .

loop_
_atom_site_aniso_label
_atom_site_aniso_U_11
_atom_site_aniso_U_22
_atom_site_aniso_U_33
_atom_site_aniso_U_23
_atom_site_aniso_U_13
_atom_site_aniso_U_12
W 0.0285(3) 0.0253(3) 0.0311(3) -0.00102(19) 0.00449(17) -0.00201(19)
Br1 0.0243(5) 0.0219(5) 0.0248(5) -0.0060(4) 0.0015(4) 0.0006(4)
Br2 0.0425(6) 0.0270(6) 0.0246(5) 0.0051(4) 0.0036(4) -0.0011(5)
N1 0.027(5) 0.027(5) 0.031(5) -0.003(4) 0.007(4) -0.003(4)
C1 0.021(5) 0.029(6) 0.038(6) 0.001(5) -0.001(4) -0.005(4)
C2 0.040(7) 0.035(7) 0.043(7) -0.003(6) 0.015(6) -0.005(6)
C3 0.038(7) 0.050(9) 0.043(8) 0.006(7) 0.015(6) -0.009(6)
C4 0.029(6) 0.033(7) 0.051(8) 0.014(6) 0.003(5) 0.002(5)
C5 0.039(7) 0.025(6) 0.058(9) 0.003(6) -0.008(6) 0.002(5)
C6 0.037(6) 0.033(7) 0.042(7) 0.000(6) -0.002(5) 0.000(5)
O7 0.053(6) 0.051(6) 0.056(6) -0.016(6) 0.019(5) -0.003(5)
C7 0.040(7) 0.039(7) 0.034(6) -0.005(6) 0.011(5) -0.001(6)
O8 0.046(6) 0.061(7) 0.065(7) -0.019(6) -0.013(5) -0.002(5)
C8 0.036(6) 0.040(7) 0.035(6) -0.008(6) 0.002(5) 0.004(6)

loop_
_atom_type_symbol
_atom_type_description
_atom_type_scat_dispersion_real
_atom_type_scat_dispersion_imag
_atom_type_scat_source
C C 0.0033 0.0016 'International Tables Vol C Tables 4.2.6.8 and 6.1.1.4'
H H 0.0000 0.0000 'International Tables Vol C Tables 4.2.6.8 and 6.1.1.4'
N N 0.0061 0.0033 'International Tables Vol C Tables 4.2.6.8 and 6.1.1.4'
O O 0.0106 0.0060 'International Tables Vol C Tables 4.2.6.8 and 6.1.1.4'
Br Br -0.2901 2.4595 'International Tables Vol C Tables 4.2.6.8 and 6.1.1.4'
W W -0.8490 6.8722 'International Tables Vol C Tables 4.2.6.8 and 6.1.1.4'

loop_
_geom_angle_atom_site_label_1
_geom_angle_atom_site_label_2
_geom_angle_atom_site_label_3
_geom_angle
_geom_angle_site_symmetry_3
N1 W C8 91.4(5) .
N1 W C7 91.3(5) .
C8 W C7 89.3(5) .
N1 W Br2 170.2(3) .
C8 W Br2 81.4(4) .
C7 W Br2 82.1(4) .
N1 W Br1 96.8(3) .
C8 W Br1 93.2(4) .
C7 W Br1 171.5(4) .
Br2 W Br1 90.25(4) .
N1 W Br1 98.3(3) 3_566
C8 W Br1 169.9(4) 3_566
C7 W Br1 93.2(4) 3_566
Br2 W Br1 89.26(4) 3_566
Br1 W Br1 82.92(3) 3_566
W Br1 W 97.08(3) 3_566
C1 N1 W 177.1(9) .
N1 C1 C2 120.0(12) .
N1 C1 C6 119.2(11) .
C2 C1 C6 120.8(12) .
C3 C2 C1 119.6(13) .
C3 C2 H2 120.2 .
C1 C2 H2 120.2 .
C2 C3 C4 120.2(13) .
C2 C3 H3 119.9 .
C4 C3 H3 119.9 .
C5 C4 C3 119.8(12) .
C5 C4 H4 120.1 .
C3 C4 H4 120.1 .
C4 C5 C6 121.7(13) .
C4 C5 H5 119.1 .
C6 C5 H5 119.1 .
C5 C6 C1 117.8(13) .
C5 C6 H6 121.1 .
C1 C6 H6 121.1 .
O7 C7 W 177.0(13) .
O8 C8 W 177.3(13) .

loop_
_geom_bond_atom_site_label_1
_geom_bond_atom_site_label_2
_geom_bond_distance
_geom_bond_site_symmetry_2
W N1 1.757(10) .
W C8 2.029(13) .
W C7 2.051(13) .
W Br2 2.6729(13) .
W Br1 2.7204(11) .
W Br1 2.7318(11) 3_566
Br1 W 2.7318(11) 3_566
N1 C1 1.369(16) .
C1 C2 1.395(18) .
C1 C6 1.415(18) .
C2 C3 1.37(2) .
C2 H2 0.9500 .
C3 C4 1.40(2) .
C3 H3 0.9500 .
C4 C5 1.38(2) .
C4 H4 0.9500 .
C5 C6 1.383(19) .
C5 H5 0.9500 .
C6 H6 0.9500 .
O7 C7 1.115(16) .
O8 C8 1.137(16) .
